data_7123347
loop_
_publ_author_name
'Ge, Jiemin'
'Wu, Xueli'
'Bao, Xiaoguang'

_publ_section_title
;
 Rhodium(II)-catalyzed annulation of N-sulfonyl-1,2,3-triazoles with
 1,3,5-triazinanes to produce octahydro-1H-purine derivatives: A combined
 experimental and computational study
;
_journal_name_full 'Chemical Communications'
_journal_paper_doi 10.1039/C9CC02294E
_journal_year 2019
_chemical_formula_moiety 'C37 H36 N4 O3 S'
_chemical_formula_sum 'C37 H36 N4 O3 S'
_chemical_formula_weight 616.76
_chemical_name_systematic 5-(4-methoxyphenyl)-1,7,9-triphenyl-3-tosyloctahydro-1H-purine
_space_group_crystal_system triclinic
_space_group_IT_number 2
_space_group_name_Hall '-P 1'
_space_group_name_H-M_alt 'P -1'
_symmetry_space_group_name_Hall '-P 1'
_symmetry_space_group_name_H-M 'P -1'
_atom_sites_solution_hydrogens geom
_audit_creation_date 2019-03-14
_audit_creation_method
;
Olex2 1.2
(compiled 2018.05.29 svn.r3508 for OlexSys, GUI svn.r5506)
;
_audit_update_record
;
2019-03-15 deposited with the CCDC.    2019-04-29 downloaded from the CCDC.
;
_cell_angle_alpha 74.55(2)
_cell_angle_beta 87.703(15)
_cell_angle_gamma 79.93(2)
_cell_formula_units_Z 2
_cell_length_a 9.503(6)
_cell_length_b 10.244(7)
_cell_length_c 17.165(11)
_cell_measurement_reflns_used 8527
_cell_measurement_temperature 296(2)
_cell_measurement_theta_max 27.13
_cell_measurement_theta_min 2.45
_cell_volume 1585.8(18)
_computing_cell_refinement 'SAINT v8.37A (Bruker, 2015)'
_computing_data_reduction 'SAINT v8.37A (Bruker, 2015)'
_computing_molecular_graphics 'Olex2 (Dolomanov et al., 2009)'
_computing_publication_material 'Olex2 (Dolomanov et al., 2009)'
_computing_structure_refinement 'ShelXL (Sheldrick, 2015)'
_computing_structure_solution 'SHELXT 2014/5 (Sheldrick, 2014)'
_diffrn_ambient_temperature 296.15
_diffrn_measured_fraction_theta_full 0.998
_diffrn_measured_fraction_theta_max 0.995
_diffrn_measurement_device_type 'Bruker APEX-II CCD'
_diffrn_measurement_method '\f and \w scans'
_diffrn_radiation_type MoK\a
_diffrn_radiation_wavelength 0.71073
_diffrn_reflns_av_R_equivalents 0.0562
_diffrn_reflns_av_unetI/netI 0.0638
_diffrn_reflns_Laue_measured_fraction_full 0.998
_diffrn_reflns_Laue_measured_fraction_max 0.995
_diffrn_reflns_limit_h_max 11
_diffrn_reflns_limit_h_min -12
_diffrn_reflns_limit_k_max 13
_diffrn_reflns_limit_k_min -13
_diffrn_reflns_limit_l_max 22
_diffrn_reflns_limit_l_min -22
_diffrn_reflns_number 26413
_diffrn_reflns_point_group_measured_fraction_full 0.998
_diffrn_reflns_point_group_measured_fraction_max 0.995
_diffrn_reflns_theta_full 25.242
_diffrn_reflns_theta_max 27.612
_diffrn_reflns_theta_min 2.508
_diffrn_standards_number 0
_exptl_absorpt_coefficient_mu 0.146
_exptl_absorpt_correction_T_max 0.7455
_exptl_absorpt_correction_T_min 0.6650
_exptl_absorpt_correction_type multi-scan
_exptl_absorpt_process_details
;
SADABS-2016/2 (Bruker,2016/2) was used for absorption correction.
wR2(int) was 0.1703 before and 0.0678 after correction.
The Ratio of minimum to maximum transmission is 0.8920.
The \l/2 correction factor is Not present.
;
_exptl_crystal_colour colorless
_exptl_crystal_density_diffrn 1.292
_exptl_crystal_description block
_exptl_crystal_F_000 652
_exptl_crystal_recrystallization_method 'Re-crystallisation from solvent: Ethyl acetate'
_refine_diff_density_max 0.377
_refine_diff_density_min -0.392
_refine_diff_density_rms 0.077
_refine_ls_extinction_method none
_refine_ls_goodness_of_fit_ref 1.035
_refine_ls_hydrogen_treatment constr
_refine_ls_matrix_type full
_refine_ls_number_parameters 408
_refine_ls_number_reflns 7341
_refine_ls_number_restraints 1
_refine_ls_restrained_S_all 1.035
_refine_ls_R_factor_all 0.0994
_refine_ls_R_factor_gt 0.0583
_refine_ls_shift/su_max 0.014
_refine_ls_shift/su_mean 0.000
_refine_ls_structure_factor_coef Fsqd
_refine_ls_weighting_details 'w=1/[\s^2^(Fo^2^)+(0.0805P)^2^+0.4221P] where P=(Fo^2^+2Fc^2^)/3'
_refine_ls_weighting_scheme calc
_refine_ls_wR_factor_gt 0.1447
_refine_ls_wR_factor_ref 0.1646
_reflns_Friedel_coverage 0.000
_reflns_number_gt 4840
_reflns_number_total 7341
_reflns_threshold_expression 'I > 2\s(I)'
_cod_data_source_file c9cc02294e2.cif
_cod_data_source_block cc_a
_cod_database_code 7123347
_shelx_shelxl_version_number 2018/3
_shelx_space_group_comment
;
The symmetry employed for this shelxl refinement is uniquely defined
by the following loop, which should always be used as a source of
symmetry information in preference to the above space-group names.
They are only intended as comments.
;
_olex2_refinement_description
;
1. Fixed Uiso
 At 1.2 times of:
  All C(H) groups, All C(H,H) groups
 At 1.5 times of:
  All C(H,H,H) groups
2. Rigid bond restraints
 C00U, C00D
 with sigma for 1-2 distances of 0.001 and sigma for 1-3 distances of 0.001
3.a Ternary CH refined with riding coordinates:
 C00G(H00G)
3.b Secondary CH2 refined with riding coordinates:
 C00J(H00A,H00B), C00L(H00C,H00D), C00R(H00H,H00J)
3.c Aromatic/amide H refined with riding coordinates:
 C00E(H00E), C00F(H00F), C00I(H00I), C00M(H00M), C00N(H00N), C00O(H00O),
 C00P(H00P), C00Q(H00Q), C00S(H00S), C00T(H00T), C00U(H00U), C00V(H00V),
 C00X(H00X), C00Y(H00Y), C00Z(H00Z), C010(H010), C011(H011), C012(H012),
 C013(H013), C014(H014), C015(H015), C017(H017), C019(H019)
3.d Idealised Me refined as rotating group:
 C016(H01A,H01B,H01C), C018(H01D,H01E,H01F)
;
_olex2_submission_special_instructions 'No special instructions were received'

loop_
_space_group_symop_operation_xyz
'x, y, z'
'-x, -y, -z'

loop_
_atom_site_label
_atom_site_type_symbol
_atom_site_fract_x
_atom_site_fract_y
_atom_site_fract_z
_atom_site_U_iso_or_equiv
_atom_site_adp_type
_atom_site_occupancy
_atom_site_site_symmetry_order
_atom_site_calc_flag
_atom_site_refinement_flags_posn
_atom_site_refinement_flags_adp
S001 S 0.63773(6) 0.64868(5) 0.85808(3) 0.03852(17) Uani 1 1 d . .
O002 O 0.69410(17) 0.77130(15) 0.82325(10) 0.0537(4) Uani 1 1 d . .
O003 O 0.52342(17) 0.65172(17) 0.91438(9) 0.0517(4) Uani 1 1 d . .
N004 N 0.58151(17) 0.59305(17) 0.78584(10) 0.0361(4) Uani 1 1 d . .
N006 N 0.31184(19) 0.64466(16) 0.64637(10) 0.0395(4) Uani 1 1 d . .
N007 N 0.60396(18) 0.68809(18) 0.64450(10) 0.0430(4) Uani 1 1 d . .
N008 N 0.4015(2) 0.47429(17) 0.75386(11) 0.0452(5) Uani 1 1 d . .
C009 C 0.2444(2) 0.8100(2) 0.72944(12) 0.0373(5) Uani 1 1 d . .
C00A C 0.6823(2) 0.7139(2) 0.57300(13) 0.0402(5) Uani 1 1 d . .
C00B C 0.2827(2) 0.7082(2) 0.56429(13) 0.0406(5) Uani 1 1 d . .
C00C C 0.3647(2) 0.71585(19) 0.70038(12) 0.0334(4) Uani 1 1 d . .
C00D C 0.0199(3) 0.9798(2) 0.77916(14) 0.0496(6) Uani 1 1 d . U
C00E C 0.2703(3) 0.9061(2) 0.76631(14) 0.0488(6) Uani 1 1 d . .
H00E H 0.364136 0.913819 0.774903 0.059 Uiso 1 1 calc R .
C00F C 0.9180(2) 0.5282(2) 0.87473(14) 0.0481(6) Uani 1 1 d . .
H00F H 0.935401 0.601919 0.832510 0.058 Uiso 1 1 calc R .
C00G C 0.4277(2) 0.59450(19) 0.77380(12) 0.0344(5) Uani 1 1 d . .
H00G H 0.375217 0.603801 0.822905 0.041 Uiso 1 1 calc R .
C00H C 0.4570(2) 0.3420(2) 0.80016(13) 0.0419(5) Uani 1 1 d . .
C00I C 0.1022(2) 0.7984(2) 0.72027(15) 0.0480(6) Uani 1 1 d . .
H00I H 0.082110 0.731941 0.696594 0.058 Uiso 1 1 calc R .
C00J C 0.6735(2) 0.5940(2) 0.71625(12) 0.0421(5) Uani 1 1 d . .
H00A H 0.762506 0.621702 0.725554 0.051 Uiso 1 1 calc R .
H00B H 0.695459 0.502198 0.708575 0.051 Uiso 1 1 calc R .
C00K C 0.7821(2) 0.5213(2) 0.90351(12) 0.0394(5) Uani 1 1 d . .
C00L C 0.4870(2) 0.7894(2) 0.66121(13) 0.0376(5) Uani 1 1 d . .
H00C H 0.453987 0.857047 0.611334 0.045 Uiso 1 1 calc R .
H00D H 0.519580 0.836627 0.697291 0.045 Uiso 1 1 calc R .
C00M C 0.3022(2) 0.6320(3) 0.50736(14) 0.0489(6) Uani 1 1 d . .
H00M H 0.334793 0.537805 0.523813 0.059 Uiso 1 1 calc R .
C00N C 0.4775(3) 0.3165(2) 0.88282(14) 0.0482(6) Uani 1 1 d . .
H00N H 0.454686 0.387817 0.907629 0.058 Uiso 1 1 calc R .
C00O C 0.2029(3) 0.9094(3) 0.45635(15) 0.0600(7) Uani 1 1 d . .
H00O H 0.168220 1.003171 0.439181 0.072 Uiso 1 1 calc R .
C00P C -0.0077(3) 0.8820(3) 0.74512(16) 0.0550(6) Uani 1 1 d . .
H00P H -0.101568 0.871894 0.738705 0.066 Uiso 1 1 calc R .
C00Q C 0.2297(2) 0.8487(2) 0.53709(14) 0.0482(6) Uani 1 1 d . .
H00Q H 0.212386 0.901627 0.573973 0.058 Uiso 1 1 calc R .
C00R C 0.3726(3) 0.5002(2) 0.66881(13) 0.0449(5) Uani 1 1 d . .
H00H H 0.305274 0.444800 0.659404 0.054 Uiso 1 1 calc R .
H00J H 0.459608 0.481874 0.639177 0.054 Uiso 1 1 calc R .
C00S C 0.6197(3) 0.7944(3) 0.50035(14) 0.0524(6) Uani 1 1 d . .
H00S H 0.523472 0.833034 0.499399 0.063 Uiso 1 1 calc R .
C00T C 0.7559(3) 0.4146(2) 0.96823(13) 0.0493(6) Uani 1 1 d . .
H00T H 0.663903 0.410989 0.988328 0.059 Uiso 1 1 calc R .
C00U C 0.1579(3) 0.9933(3) 0.79144(15) 0.0557(6) Uani 1 1 d . U
H00U H 0.176417 1.059206 0.816036 0.067 Uiso 1 1 calc R .
C00V C 1.0290(3) 0.4245(3) 0.90913(16) 0.0538(6) Uani 1 1 d . .
H00V H 1.120943 0.428147 0.888991 0.065 Uiso 1 1 calc R .
C00W C 1.0055(3) 0.3157(2) 0.97283(15) 0.0527(6) Uani 1 1 d . .
C00X C 0.5456(3) 0.1037(2) 0.81075(18) 0.0609(7) Uani 1 1 d . .
H00X H 0.568729 0.031700 0.786476 0.073 Uiso 1 1 calc R .
C00Y C 0.4915(3) 0.2339(2) 0.76427(16) 0.0519(6) Uani 1 1 d . .
H00Y H 0.478195 0.249315 0.708966 0.062 Uiso 1 1 calc R .
C00Z C 0.8259(3) 0.6558(3) 0.57134(16) 0.0574(6) Uani 1 1 d . .
H00Z H 0.870969 0.599367 0.618500 0.069 Uiso 1 1 calc R .
C010 C 0.2268(3) 0.8333(3) 0.40030(16) 0.0670(8) Uani 1 1 d . .
H010 H 0.211271 0.875281 0.345504 0.080 Uiso 1 1 calc R .
C011 C 0.8692(3) 0.3136(3) 1.00240(15) 0.0587(7) Uani 1 1 d . .
H011 H 0.852722 0.242518 1.046493 0.070 Uiso 1 1 calc R .
C012 C 0.2734(3) 0.6953(3) 0.42695(15) 0.0618(7) Uani 1 1 d . .
H012 H 0.286168 0.642626 0.389868 0.074 Uiso 1 1 calc R .
C013 C 0.5655(3) 0.0795(3) 0.89225(18) 0.0648(8) Uani 1 1 d . .
H013 H 0.601946 -0.008451 0.923245 0.078 Uiso 1 1 calc R .
C014 C 0.5312(3) 0.1863(3) 0.92806(16) 0.0604(7) Uani 1 1 d . .
H014 H 0.544686 0.170079 0.983417 0.072 Uiso 1 1 calc R .
C015 C 0.6962(3) 0.8185(3) 0.42991(16) 0.0616(7) Uani 1 1 d . .
H015 H 0.651463 0.873164 0.382207 0.074 Uiso 1 1 calc R .
C016 C -0.0821(4) 1.1766(4) 0.8234(3) 0.1093(14) Uani 1 1 d . .
H01A H -0.042287 1.239370 0.779841 0.164 Uiso 1 1 calc GR .
H01B H -0.018720 1.149015 0.869185 0.164 Uiso 1 1 calc GR .
H01C H -0.173092 1.220949 0.837932 0.164 Uiso 1 1 calc GR .
C017 C 0.8387(3) 0.7623(3) 0.42952(18) 0.0749(8) Uani 1 1 d . .
H017 H 0.891136 0.779036 0.382044 0.090 Uiso 1 1 calc R .
O17 O -0.09986(19) 1.0625(2) 0.79919(12) 0.0697(5) Uani 1 1 d . .
C018 C 1.1267(3) 0.2018(3) 1.00839(19) 0.0791(9) Uani 1 1 d . .
H01D H 1.125977 0.125915 0.985603 0.119 Uiso 1 1 calc GR .
H01E H 1.115664 0.172281 1.065923 0.119 Uiso 1 1 calc GR .
H01F H 1.215858 0.234628 0.996301 0.119 Uiso 1 1 calc GR .
C019 C 0.9016(3) 0.6813(3) 0.50029(18) 0.0751(9) Uani 1 1 d . .
H019 H 0.997711 0.642453 0.500477 0.090 Uiso 1 1 calc R .

loop_
_atom_site_aniso_label
_atom_site_aniso_U_11
_atom_site_aniso_U_22
_atom_site_aniso_U_33
_atom_site_aniso_U_23
_atom_site_aniso_U_13
_atom_site_aniso_U_12
S001 0.0398(3) 0.0361(3) 0.0390(3) -0.0124(2) -0.0061(2) 0.0006(2)
O002 0.0554(10) 0.0349(8) 0.0693(11) -0.0097(8) -0.0138(8) -0.0065(7)
O003 0.0506(9) 0.0637(10) 0.0419(9) -0.0240(8) 0.0018(7) 0.0032(8)
N004 0.0334(9) 0.0405(9) 0.0329(9) -0.0112(7) -0.0029(7) 0.0009(7)
N006 0.0442(10) 0.0317(9) 0.0397(10) -0.0077(7) -0.0120(8) 0.0013(8)
N007 0.0382(10) 0.0466(10) 0.0363(10) -0.0065(8) 0.0014(8) 0.0073(8)
N008 0.0575(12) 0.0287(9) 0.0469(11) -0.0064(8) -0.0177(9) -0.0021(8)
C009 0.0361(11) 0.0313(10) 0.0380(11) -0.0032(8) 0.0014(9) 0.0022(9)
C00A 0.0418(12) 0.0404(11) 0.0400(12) -0.0135(9) 0.0036(10) -0.0074(10)
C00B 0.0336(11) 0.0433(12) 0.0411(12) -0.0074(9) -0.0063(9) -0.0010(9)
C00C 0.0337(10) 0.0290(10) 0.0352(10) -0.0076(8) -0.0035(8) 0.0008(8)
C00D 0.0467(11) 0.0487(13) 0.0423(12) -0.0059(10) 0.0047(10) 0.0109(10)
C00E 0.0439(13) 0.0499(13) 0.0539(14) -0.0212(11) 0.0017(11) -0.0004(11)
C00F 0.0434(13) 0.0467(13) 0.0506(13) -0.0070(11) -0.0071(11) -0.0056(10)
C00G 0.0344(11) 0.0285(10) 0.0375(11) -0.0070(8) -0.0030(9) 0.0000(8)
C00H 0.0393(12) 0.0307(10) 0.0520(13) -0.0037(9) -0.0083(10) -0.0051(9)
C00I 0.0381(12) 0.0425(12) 0.0606(15) -0.0116(11) 0.0016(11) -0.0029(10)
C00J 0.0376(11) 0.0465(12) 0.0378(11) -0.0121(9) -0.0031(9) 0.0064(10)
C00K 0.0409(12) 0.0387(11) 0.0378(11) -0.0103(9) -0.0094(9) -0.0024(9)
C00L 0.0377(11) 0.0317(10) 0.0390(11) -0.0062(9) -0.0001(9) 0.0014(9)
C00M 0.0472(13) 0.0516(13) 0.0475(13) -0.0165(11) -0.0069(11) -0.0005(11)
C00N 0.0530(14) 0.0383(12) 0.0481(13) -0.0055(10) -0.0007(11) -0.0028(10)
C00O 0.0607(16) 0.0549(15) 0.0510(15) 0.0012(12) -0.0113(12) 0.0054(12)
C00P 0.0415(13) 0.0521(14) 0.0678(16) -0.0143(12) 0.0049(12) -0.0020(11)
C00Q 0.0494(13) 0.0453(13) 0.0437(13) -0.0070(10) -0.0096(11) 0.0030(11)
C00R 0.0512(13) 0.0337(11) 0.0481(13) -0.0104(10) -0.0148(11) 0.0000(10)
C00S 0.0501(14) 0.0599(15) 0.0418(13) -0.0055(11) 0.0039(11) -0.0076(12)
C00T 0.0509(14) 0.0540(14) 0.0389(12) -0.0055(10) -0.0057(10) -0.0073(11)
C00U 0.0630(12) 0.0511(14) 0.0574(15) -0.0259(12) -0.0024(12) -0.0028(12)
C00V 0.0415(13) 0.0563(15) 0.0620(15) -0.0162(13) -0.0121(11) -0.0005(11)
C00W 0.0558(15) 0.0481(13) 0.0522(14) -0.0147(11) -0.0218(12) 0.0040(12)
C00X 0.0633(17) 0.0334(12) 0.082(2) -0.0115(12) -0.0054(14) -0.0034(11)
C00Y 0.0581(15) 0.0375(12) 0.0591(15) -0.0123(11) -0.0077(12) -0.0046(11)
C00Z 0.0454(14) 0.0709(17) 0.0525(14) -0.0165(13) 0.0077(11) -0.0024(12)
C010 0.0706(18) 0.081(2) 0.0403(14) -0.0070(13) -0.0119(13) 0.0008(15)
C011 0.0729(19) 0.0495(14) 0.0465(14) -0.0007(11) -0.0177(13) -0.0058(13)
C012 0.0635(16) 0.0780(19) 0.0444(14) -0.0227(13) -0.0072(12) -0.0019(14)
C013 0.0642(17) 0.0346(13) 0.079(2) 0.0096(12) -0.0056(15) -0.0024(12)
C014 0.0681(17) 0.0466(14) 0.0548(15) 0.0052(12) -0.0034(13) -0.0067(12)
C015 0.0714(18) 0.0647(16) 0.0450(14) -0.0065(12) 0.0064(13) -0.0158(14)
C016 0.107(3) 0.103(3) 0.144(3) -0.093(3) 0.019(2) 0.001(2)
C017 0.074(2) 0.094(2) 0.0584(18) -0.0211(16) 0.0298(16) -0.0239(18)
O17 0.0577(11) 0.0718(12) 0.0797(13) -0.0339(10) 0.0067(9) 0.0089(9)
C018 0.078(2) 0.0634(17) 0.084(2) -0.0131(15) -0.0395(17) 0.0168(15)
C019 0.0500(16) 0.101(2) 0.0667(19) -0.0191(17) 0.0215(14) -0.0028(16)

loop_
_atom_type_symbol
_atom_type_description
_atom_type_scat_dispersion_real
_atom_type_scat_dispersion_imag
_atom_type_scat_source
C C 0.0033 0.0016 'International Tables Vol C Tables 4.2.6.8 and 6.1.1.4'
H H 0.0000 0.0000 'International Tables Vol C Tables 4.2.6.8 and 6.1.1.4'
N N 0.0061 0.0033 'International Tables Vol C Tables 4.2.6.8 and 6.1.1.4'
O O 0.0106 0.0060 'International Tables Vol C Tables 4.2.6.8 and 6.1.1.4'
S S 0.1246 0.1234 'International Tables Vol C Tables 4.2.6.8 and 6.1.1.4'

loop_
_geom_angle_atom_site_label_1
_geom_angle_atom_site_label_2
_geom_angle_atom_site_label_3
_geom_angle
O002 S001 O003 119.17(11)
O002 S001 N004 109.23(10)
O002 S001 C00K 107.09(11)
O003 S001 N004 106.25(10)
O003 S001 C00K 109.31(11)
N004 S001 C00K 104.91(10)
C00G N004 S001 121.73(13)
C00J N004 S001 117.06(15)
C00J N004 C00G 116.94(16)
C00B N006 C00C 122.21(17)
C00B N006 C00R 117.75(17)
C00R N006 C00C 110.65(15)
C00A N007 C00J 118.48(18)
C00A N007 C00L 121.92(18)
C00J N007 C00L 113.91(17)
C00G N008 C00R 111.76(17)
C00H N008 C00G 122.07(17)
C00H N008 C00R 120.76(17)
C00E C009 C00C 122.0(2)
C00E C009 C00I 117.7(2)
C00I C009 C00C 120.4(2)
C00S C00A N007 121.7(2)
C00S C00A C00Z 117.2(2)
C00Z C00A N007 121.0(2)
C00M C00B N006 120.84(19)
C00M C00B C00Q 117.8(2)
C00Q C00B N006 121.38(19)
N006 C00C C009 111.85(17)
N006 C00C C00G 102.89(15)
N006 C00C C00L 111.03(17)
C009 C00C C00G 109.43(17)
C009 C00C C00L 113.04(17)
C00L C00C C00G 108.04(16)
C00P C00D C00U 120.8(2)
C00P C00D O17 115.0(2)
C00U C00D O17 124.2(2)
C009 C00E H00E 119.5
C009 C00E C00U 121.0(2)
C00U C00E H00E 119.5
C00K C00F H00F 120.3
C00K C00F C00V 119.3(2)
C00V C00F H00F 120.3
N004 C00G C00C 111.21(16)
N004 C00G H00G 109.4
N008 C00G N004 112.80(16)
N008 C00G C00C 104.37(16)
N008 C00G H00G 109.4
C00C C00G H00G 109.4
C00N C00H N008 120.4(2)
C00N C00H C00Y 119.0(2)
C00Y C00H N008 120.6(2)
C009 C00I H00I 119.2
C00P C00I C009 121.6(2)
C00P C00I H00I 119.2
N004 C00J H00A 109.6
N004 C00J H00B 109.6
N007 C00J N004 110.31(17)
N007 C00J H00A 109.6
N007 C00J H00B 109.6
H00A C00J H00B 108.1
C00F C00K S001 120.19(18)
C00F C00K C00T 120.8(2)
C00T C00K S001 119.05(18)
N007 C00L C00C 108.92(17)
N007 C00L H00C 109.9
N007 C00L H00D 109.9
C00C C00L H00C 109.9
C00C C00L H00D 109.9
H00C C00L H00D 108.3
C00B C00M H00M 119.8
C012 C00M C00B 120.4(2)
C012 C00M H00M 119.8
C00H C00N H00N 119.9
C014 C00N C00H 120.2(2)
C014 C00N H00N 119.9
C00Q C00O H00O 119.5
C00Q C00O C010 121.0(2)
C010 C00O H00O 119.5
C00D C00P C00I 119.9(2)
C00D C00P H00P 120.1
C00I C00P H00P 120.1
C00B C00Q H00Q 119.7
C00O C00Q C00B 120.6(2)
C00O C00Q H00Q 119.7
N006 C00R H00H 111.3
N006 C00R H00J 111.3
N008 C00R N006 102.50(16)
N008 C00R H00H 111.3
N008 C00R H00J 111.3
H00H C00R H00J 109.2
C00A C00S H00S 119.1
C015 C00S C00A 121.8(2)
C015 C00S H00S 119.1
C00K C00T H00T 120.7
C011 C00T C00K 118.7(2)
C011 C00T H00T 120.7
C00D C00U C00E 118.9(2)
C00D C00U H00U 120.6
C00E C00U H00U 120.6
C00F C00V H00V 119.4
C00W C00V C00F 121.1(2)
C00W C00V H00V 119.4
C00V C00W C018 120.5(3)
C011 C00W C00V 118.4(2)
C011 C00W C018 121.1(3)
C00Y C00X H00X 119.7
C013 C00X H00X 119.7
C013 C00X C00Y 120.6(2)
C00H C00Y H00Y 120.0
C00X C00Y C00H 120.0(2)
C00X C00Y H00Y 120.0
C00A C00Z H00Z 119.8
C019 C00Z C00A 120.5(3)
C019 C00Z H00Z 119.8
C00O C010 H010 120.7
C012 C010 C00O 118.6(2)
C012 C010 H010 120.7
C00T C011 H011 119.2
C00W C011 C00T 121.7(2)
C00W C011 H011 119.2
C00M C012 H012 119.2
C010 C012 C00M 121.6(2)
C010 C012 H012 119.2
C00X C013 H013 120.2
C00X C013 C014 119.6(2)
C014 C013 H013 120.2
C00N C014 C013 120.6(2)
C00N C014 H014 119.7
C013 C014 H014 119.7
C00S C015 H015 119.8
C00S C015 C017 120.3(3)
C017 C015 H015 119.8
H01A C016 H01B 109.5
H01A C016 H01C 109.5
H01B C016 H01C 109.5
O17 C016 H01A 109.5
O17 C016 H01B 109.5
O17 C016 H01C 109.5
C015 C017 H017 120.6
C019 C017 C015 118.7(3)
C019 C017 H017 120.6
C016 O17 C00D 118.7(2)
C00W C018 H01D 109.5
C00W C018 H01E 109.5
C00W C018 H01F 109.5
H01D C018 H01E 109.5
H01D C018 H01F 109.5
H01E C018 H01F 109.5
C00Z C019 H019 119.2
C017 C019 C00Z 121.5(3)
C017 C019 H019 119.2

loop_
_geom_bond_atom_site_label_1
_geom_bond_atom_site_label_2
_geom_bond_distance
S001 O002 1.4254(19)
S001 O003 1.4266(18)
S001 N004 1.6382(18)
S001 C00K 1.764(2)
N004 C00G 1.482(3)
N004 C00J 1.450(3)
N006 C00B 1.402(3)
N006 C00C 1.473(3)
N006 C00R 1.445(3)
N007 C00A 1.397(3)
N007 C00J 1.446(3)
N007 C00L 1.458(3)
N008 C00G 1.426(3)
N008 C00H 1.399(3)
N008 C00R 1.441(3)
C009 C00C 1.520(3)
C009 C00E 1.364(3)
C009 C00I 1.395(3)
C00A C00S 1.389(3)
C00A C00Z 1.393(3)
C00B C00M 1.392(3)
C00B C00Q 1.397(3)
C00C C00G 1.568(3)
C00C C00L 1.531(3)
C00D C00P 1.353(4)
C00D C00U 1.373(4)
C00D O17 1.384(3)
C00E H00E 0.9300
C00E C00U 1.400(3)
C00F H00F 0.9300
C00F C00K 1.371(3)
C00F C00V 1.383(3)
C00G H00G 0.9800
C00H C00N 1.388(3)
C00H C00Y 1.390(3)
C00I H00I 0.9300
C00I C00P 1.361(3)
C00J H00A 0.9700
C00J H00B 0.9700
C00K C00T 1.384(3)
C00L H00C 0.9700
C00L H00D 0.9700
C00M H00M 0.9300
C00M C012 1.375(3)
C00N H00N 0.9300
C00N C014 1.373(3)
C00O H00O 0.9300
C00O C00Q 1.373(3)
C00O C010 1.380(4)
C00P H00P 0.9300
C00Q H00Q 0.9300
C00R H00H 0.9700
C00R H00J 0.9700
C00S H00S 0.9300
C00S C015 1.373(4)
C00T H00T 0.9300
C00T C011 1.383(3)
C00U H00U 0.9300
C00V H00V 0.9300
C00V C00W 1.380(4)
C00W C011 1.374(4)
C00W C018 1.506(3)
C00X H00X 0.9300
C00X C00Y 1.381(3)
C00X C013 1.369(4)
C00Y H00Y 0.9300
C00Z H00Z 0.9300
C00Z C019 1.378(4)
C010 H010 0.9300
C010 C012 1.362(4)
C011 H011 0.9300
C012 H012 0.9300
C013 H013 0.9300
C013 C014 1.378(4)
C014 H014 0.9300
C015 H015 0.9300
C015 C017 1.376(4)
C016 H01A 0.9600
C016 H01B 0.9600
C016 H01C 0.9600
C016 O17 1.379(4)
C017 H017 0.9300
C017 C019 1.367(4)
C018 H01D 0.9600
C018 H01E 0.9600
C018 H01F 0.9600
C019 H019 0.9300
